data_7048611
loop_
_publ_author_name
'Du, Zhen-Qiang'
'Li, Yong-Peng'
'Wang, Xing-Xia'
'Wang, Juan'
'Zhai, Quan-Guo'

_publ_section_title
;
 Enhanced electrochemical performance of Li-Co-BTC ternary metal-organic
 frameworks as cathode materials for lithium-ion batteries.
;
_journal_issue 6
_journal_name_full 'Dalton transactions (Cambridge, England : 2003)'
_journal_page_first 2013
_journal_page_last 2018
_journal_paper_doi 10.1039/c8dt04863k
_journal_volume 48
_journal_year 2019
_chemical_formula_sum 'C22 H26 Co Li2 N2 O11'
_chemical_formula_weight 567.26
_space_group_IT_number 148
_space_group_name_Hall '-R 3'
_space_group_name_H-M_alt 'R -3 :H'
_symmetry_cell_setting hexagonal
_symmetry_space_group_name_Hall '-R 3'
_symmetry_space_group_name_H-M 'R -3 :H'
_atom_sites_solution_hydrogens geom
_atom_sites_solution_primary direct
_atom_sites_solution_secondary difmap
_audit_creation_method SHELXL-97
_audit_update_record
;
2017-05-17 deposited with the CCDC.
2019-01-14 downloaded from the CCDC.
;
_cell_angle_alpha 90.00
_cell_angle_beta 90.00
_cell_angle_gamma 120.00
_cell_formula_units_Z 18
_cell_length_a 24.8256(4)
_cell_length_b 24.8256(4)
_cell_length_c 26.7247(8)
_cell_measurement_reflns_used 7425
_cell_measurement_temperature 298(2)
_cell_measurement_theta_max 28.9620
_cell_measurement_theta_min 3.9440
_cell_volume 14264.1(5)
_computing_structure_refinement 'SHELXL-97 (Sheldrick, 1997)'
_computing_structure_solution 'SHELXS-97 (Sheldrick, 1990)'
_diffrn_ambient_temperature 298(2)
_diffrn_measured_fraction_theta_full 0.997
_diffrn_measured_fraction_theta_max 0.997
_diffrn_measurement_device_type 'Xcalibur, Eos, Gemini'
_diffrn_radiation_monochromator graphite
_diffrn_radiation_source 'fine-focus sealed tube'
_diffrn_radiation_type MoK\a
_diffrn_radiation_wavelength 0.71073
_diffrn_reflns_av_R_equivalents 0.0217
_diffrn_reflns_av_sigmaI/netI 0.0263
_diffrn_reflns_limit_h_max 28
_diffrn_reflns_limit_h_min -29
_diffrn_reflns_limit_k_max 28
_diffrn_reflns_limit_k_min -29
_diffrn_reflns_limit_l_max 31
_diffrn_reflns_limit_l_min -31
_diffrn_reflns_number 17394
_diffrn_reflns_theta_full 25.00
_diffrn_reflns_theta_max 25.00
_diffrn_reflns_theta_min 3.50
_exptl_absorpt_coefficient_mu 0.591
_exptl_absorpt_correction_T_max 1.00000
_exptl_absorpt_correction_T_min 0.97603
_exptl_absorpt_correction_type multi-scan
_exptl_crystal_colour red
_exptl_crystal_density_diffrn 1.189
_exptl_crystal_density_method 'not measured'
_exptl_crystal_description block
_exptl_crystal_F_000 5274
_exptl_crystal_size_max 0.32
_exptl_crystal_size_mid 0.28
_exptl_crystal_size_min 0.20
_platon_squeeze_details
;
;
_refine_diff_density_max 0.392
_refine_diff_density_min -0.389
_refine_diff_density_rms 0.069
_refine_ls_extinction_method none
_refine_ls_goodness_of_fit_ref 1.098
_refine_ls_hydrogen_treatment mixed
_refine_ls_matrix_type full
_refine_ls_number_parameters 361
_refine_ls_number_reflns 5572
_refine_ls_number_restraints 0
_refine_ls_restrained_S_all 1.098
_refine_ls_R_factor_all 0.0528
_refine_ls_R_factor_gt 0.0427
_refine_ls_shift/su_max 0.000
_refine_ls_shift/su_mean 0.000
_refine_ls_structure_factor_coef Fsqd
_refine_ls_weighting_details 'calc w=1/[\s^2^(Fo^2^)+(0.0924P)^2^+8.4695P] where P=(Fo^2^+2Fc^2^)/3'
_refine_ls_weighting_scheme calc
_refine_ls_wR_factor_gt 0.1352
_refine_ls_wR_factor_ref 0.1416
_reflns_number_gt 4588
_reflns_number_total 5572
_reflns_threshold_expression >2sigma(I)
_cod_data_source_file c8dt04863k2.cif
_cod_data_source_block SNNU-74
_cod_depositor_comments
;
The following automatic conversions were performed:

'_symmetry_cell_setting' value 'Hexagonal' changed to 'hexagonal'
according to
/home/data/users/saulius/crontab/automatic-downloads/rss-feeds/RSC/lib/dictionaries/cif_core.dic
dictionary named 'cif_core.dic' version 2.4.2 from 2011-04-26.

Automatic conversion script
Id: cif_fix_values 4973 2017-02-22 13:04:09Z antanas 

 Adding full bibliography for 7048611.cif.
;
_cod_original_cell_volume 14264.0(6)
_cod_original_sg_symbol_H-M R-3
_cod_database_code 7048611

loop_
_symmetry_equiv_pos_as_xyz
'x, y, z'
'-y, x-y, z'
'-x+y, -x, z'
'x+2/3, y+1/3, z+1/3'
'-y+2/3, x-y+1/3, z+1/3'
'-x+y+2/3, -x+1/3, z+1/3'
'x+1/3, y+2/3, z+2/3'
'-y+1/3, x-y+2/3, z+2/3'
'-x+y+1/3, -x+2/3, z+2/3'
'-x, -y, -z'
'y, -x+y, -z'
'x-y, x, -z'
'-x+2/3, -y+1/3, -z+1/3'
'y+2/3, -x+y+1/3, -z+1/3'
'x-y+2/3, x+1/3, -z+1/3'
'-x+1/3, -y+2/3, -z+2/3'
'y+1/3, -x+y+2/3, -z+2/3'
'x-y+1/3, x+2/3, -z+2/3'

loop_
_atom_site_label
_atom_site_type_symbol
_atom_site_fract_x
_atom_site_fract_y
_atom_site_fract_z
_atom_site_U_iso_or_equiv
_atom_site_adp_type
_atom_site_occupancy
_atom_site_symmetry_multiplicity
_atom_site_calc_flag
_atom_site_refinement_flags
Co1 Co 0.421859(14) 0.158972(14) 0.059577(12) 0.02334(14) Uani 1 1 d .
Li1 Li 0.4507(2) 0.23912(19) -0.02883(18) 0.0349(10) Uani 1 1 d .
Li2 Li 0.5361(2) 0.1079(2) 0.0890(2) 0.0470(12) Uani 1 1 d .
C1 C 0.39515(12) -0.03970(12) 0.30126(11) 0.0348(6) Uani 1 1 d .
C2 C 0.33722(12) 0.06986(12) 0.26506(10) 0.0335(6) Uani 1 1 d .
C3 C 0.43010(13) 0.09021(12) 0.14737(10) 0.0335(6) Uani 1 1 d .
C4 C 0.34710(12) 0.02749(12) 0.29146(10) 0.0337(6) Uani 1 1 d .
H4A H 0.3295 0.0144 0.3230 0.040 Uiso 1 1 calc R
C5 C 0.29753(12) 0.09415(13) 0.28651(11) 0.0350(6) Uani 1 1 d .
C6 C 0.40948(12) 0.02416(12) 0.22444(10) 0.0349(6) Uani 1 1 d .
H6A H 0.4331 0.0083 0.2106 0.042 Uiso 1 1 calc R
C7 C 0.36487(12) 0.09003(12) 0.21859(10) 0.0348(6) Uani 1 1 d .
H7A H 0.3591 0.1191 0.2010 0.042 Uiso 1 1 calc R
C8 C 0.40087(12) 0.06761(12) 0.19798(10) 0.0331(6) Uani 1 1 d .
C9 C 0.38305(12) 0.00448(12) 0.27124(11) 0.0338(6) Uani 1 1 d .
C10 C 0.54590(11) 0.22241(11) 0.03662(10) 0.0319(6) Uani 1 1 d .
C11 C 0.60856(11) 0.28009(11) 0.03225(10) 0.0290(6) Uani 1 1 d .
C12 C 0.61352(11) 0.33846(11) 0.03226(10) 0.0304(6) Uani 1 1 d .
H12A H 0.5779 0.3418 0.0323 0.037 Uiso 1 1 calc R
C13 C 0.46088(18) 0.0213(2) 0.01236(18) 0.0786(13) Uani 1 1 d .
H13A H 0.4705 0.0529 -0.0129 0.094 Uiso 1 1 calc R
H13B H 0.4281 0.0193 0.0335 0.094 Uiso 1 1 calc R
C14 C 0.56149(18) 0.0382(2) 0.0120(2) 0.0862(15) Uani 1 1 d .
H14A H 0.5969 0.0471 0.0329 0.103 Uiso 1 1 calc R
H14B H 0.5752 0.0707 -0.0132 0.103 Uiso 1 1 calc R
C15 C 0.6424(4) 0.1257(5) 0.1533(3) 0.172(4) Uani 1 1 d .
C17 C 0.7164(5) 0.1360(6) 0.2159(3) 0.234(6) Uani 1 1 d .
C19 C 0.4339(2) 0.3363(3) -0.1107(2) 0.1062(18) Uani 1 1 d .
C20 C 0.6087(3) 0.3962(4) -0.0991(3) 0.144(3) Uani 1 1 d .
C21 C 0.5381(4) 0.4418(3) -0.1417(3) 0.148(3) Uani 1 1 d .
C22' C 0.4974(5) 0.3440(4) -0.0967(3) 0.0498(18) Uani 0.50 1 d P
C22 C 0.5335(6) 0.3496(5) -0.0952(3) 0.066(2) Uani 0.50 1 d P
N1 N 0.5496(5) 0.3976(4) -0.1104(4) 0.089(3) Uani 0.50 1 d P
N1' N 0.5041(8) 0.3743(7) -0.1154(5) 0.104(4) Uani 0.50 1 d P
N2 N 0.6792(4) 0.1385(6) 0.1770(3) 0.232(6) Uani 1 1 d .
O1 O 0.41985(11) -0.06703(11) 0.28141(9) 0.0512(6) Uani 1 1 d .
O2 O 0.37838(9) -0.04537(9) 0.34682(8) 0.0411(5) Uani 1 1 d .
O3 O 0.26942(10) 0.07236(10) 0.32643(8) 0.0478(5) Uani 1 1 d .
O4 O 0.29629(9) 0.13683(9) 0.26110(8) 0.0438(5) Uani 1 1 d .
O5 O 0.41819(10) 0.12894(10) 0.12690(7) 0.0436(5) Uani 1 1 d .
O6 O 0.46286(12) 0.07088(11) 0.12969(9) 0.0585(7) Uani 1 1 d .
O7 O 0.49852(7) 0.22945(8) 0.03109(7) 0.0330(4) Uani 1 1 d .
O8 O 0.54143(9) 0.17225(8) 0.04680(9) 0.0500(6) Uani 1 1 d .
O9 O 0.51439(10) 0.03881(10) 0.04186(9) 0.0540(6) Uani 1 1 d .
O10 O 0.61028(18) 0.1272(2) 0.12267(17) 0.1273(15) Uani 1 1 d .
O11 O 0.50489(12) 0.30192(12) -0.07448(10) 0.0695(7) Uani 1 1 d .
C16 C 0.7095(5) 0.2191(4) 0.1565(4) 0.208(5) Uani 1 1 d .
C18 C 0.6057(6) 0.0441(4) 0.1751(6) 0.258(7) Uani 1 1 d .

loop_
_atom_site_aniso_label
_atom_site_aniso_U_11
_atom_site_aniso_U_22
_atom_site_aniso_U_33
_atom_site_aniso_U_23
_atom_site_aniso_U_13
_atom_site_aniso_U_12
Co1 0.0239(2) 0.0223(2) 0.0237(2) 0.00088(12) -0.00087(12) 0.01139(14)
Li1 0.037(2) 0.029(2) 0.038(3) 0.0042(18) 0.006(2) 0.0162(19)
Li2 0.054(3) 0.050(3) 0.047(3) 0.002(2) 0.008(2) 0.034(2)
C1 0.0337(14) 0.0351(14) 0.0420(16) 0.0120(12) 0.0056(12) 0.0220(12)
C2 0.0401(14) 0.0397(14) 0.0311(15) 0.0068(11) 0.0055(12) 0.0277(12)
C3 0.0412(14) 0.0384(14) 0.0261(14) 0.0040(11) 0.0017(11) 0.0238(12)
C4 0.0364(14) 0.0429(15) 0.0308(14) 0.0111(12) 0.0073(11) 0.0264(12)
C5 0.0361(14) 0.0415(15) 0.0369(16) 0.0052(12) 0.0025(12) 0.0265(13)
C6 0.0404(15) 0.0411(14) 0.0351(15) 0.0080(12) 0.0072(12) 0.0293(13)
C7 0.0427(15) 0.0390(14) 0.0342(15) 0.0109(12) 0.0050(12) 0.0291(13)
C8 0.0399(14) 0.0390(14) 0.0287(14) 0.0065(11) 0.0045(11) 0.0260(12)
C9 0.0350(14) 0.0363(14) 0.0371(15) 0.0104(12) 0.0040(11) 0.0233(12)
C10 0.0254(13) 0.0261(13) 0.0390(16) -0.0015(11) 0.0004(11) 0.0091(11)
C11 0.0215(12) 0.0220(12) 0.0401(15) 0.0015(10) 0.0004(10) 0.0084(10)
C12 0.0220(12) 0.0281(13) 0.0430(16) 0.0018(11) 0.0017(11) 0.0139(10)
C13 0.069(2) 0.103(3) 0.091(3) -0.038(3) -0.012(2) 0.064(2)
C14 0.056(2) 0.106(3) 0.105(4) -0.052(3) -0.007(2) 0.047(2)
C15 0.145(6) 0.390(14) 0.083(4) -0.041(6) -0.030(4) 0.209(8)
C17 0.282(11) 0.430(17) 0.159(8) -0.145(10) -0.138(8) 0.305(13)
C19 0.072(3) 0.123(4) 0.130(5) 0.011(4) -0.004(3) 0.054(3)
C20 0.064(3) 0.197(7) 0.129(6) 0.036(5) 0.015(3) 0.034(4)
C21 0.187(7) 0.105(4) 0.143(6) 0.078(4) 0.019(5) 0.067(5)
C22' 0.057(5) 0.054(5) 0.042(4) 0.008(4) 0.003(4) 0.031(5)
C22 0.076(6) 0.073(8) 0.046(5) 0.005(4) 0.005(5) 0.035(6)
N1 0.119(8) 0.050(6) 0.063(5) 0.035(4) 0.020(6) 0.016(5)
N1' 0.184(15) 0.082(9) 0.065(6) 0.016(6) -0.004(9) 0.081(10)
N2 0.218(8) 0.465(17) 0.156(7) -0.146(9) -0.101(6) 0.278(11)
O1 0.0659(13) 0.0607(13) 0.0535(14) 0.0203(11) 0.0163(11) 0.0514(12)
O2 0.0503(11) 0.0487(11) 0.0373(11) 0.0152(9) 0.0092(9) 0.0345(10)
O3 0.0584(13) 0.0613(13) 0.0432(13) 0.0188(10) 0.0199(11) 0.0445(11)
O4 0.0520(12) 0.0525(12) 0.0472(13) 0.0190(10) 0.0156(10) 0.0414(10)
O5 0.0620(13) 0.0587(12) 0.0263(10) 0.0131(9) 0.0069(9) 0.0423(11)
O6 0.0862(17) 0.0682(15) 0.0494(14) 0.0223(11) 0.0331(12) 0.0598(14)
O7 0.0205(8) 0.0322(9) 0.0412(11) 0.0025(8) -0.0007(7) 0.0093(7)
O8 0.0390(11) 0.0230(10) 0.0835(17) 0.0085(10) 0.0056(11) 0.0119(8)
O9 0.0546(13) 0.0602(13) 0.0611(16) -0.0159(11) 0.0024(11) 0.0391(11)
O10 0.098(3) 0.176(4) 0.127(3) -0.037(3) -0.045(2) 0.083(3)
O11 0.0696(16) 0.0576(15) 0.0675(18) 0.0282(14) 0.0243(14) 0.0214(13)
C16 0.186(9) 0.136(7) 0.194(10) 0.015(7) 0.066(7) -0.002(6)
C18 0.279(13) 0.102(6) 0.381(19) 0.051(9) 0.058(13) 0.086(8)

loop_
_atom_type_symbol
_atom_type_description
_atom_type_scat_dispersion_real
_atom_type_scat_dispersion_imag
_atom_type_scat_source
C C 0.0033 0.0016 'International Tables Vol C Tables 4.2.6.8 and 6.1.1.4'
H H 0.0000 0.0000 'International Tables Vol C Tables 4.2.6.8 and 6.1.1.4'
Li Li -0.0003 0.0001 'International Tables Vol C Tables 4.2.6.8 and 6.1.1.4'
N N 0.0061 0.0033 'International Tables Vol C Tables 4.2.6.8 and 6.1.1.4'
O O 0.0106 0.0060 'International Tables Vol C Tables 4.2.6.8 and 6.1.1.4'
Co Co 0.3494 0.9721 'International Tables Vol C Tables 4.2.6.8 and 6.1.1.4'

loop_
_geom_angle_atom_site_label_1
_geom_angle_atom_site_label_2
_geom_angle_atom_site_label_3
_geom_angle
_geom_angle_site_symmetry_1
_geom_angle_site_symmetry_3
O5 Co1 O2 110.81(9) . 8_544
O5 Co1 O4 96.14(8) . 13
O2 Co1 O4 108.90(9) 8_544 13
O5 Co1 O7 122.49(8) . .
O2 Co1 O7 113.39(9) 8_544 .
O4 Co1 O7 102.36(8) 13 .
O5 Co1 Li1 163.49(11) . .
O2 Co1 Li1 85.63(11) 8_544 .
O4 Co1 Li1 79.17(10) 13 .
O7 Co1 Li1 44.95(10) . .
O11 Li1 O3 113.1(2) . 13
O11 Li1 O1 119.6(3) . 8_544
O3 Li1 O1 108.0(2) 13 8_544
O11 Li1 O7 112.2(2) . .
O3 Li1 O7 99.5(2) 13 .
O1 Li1 O7 102.1(2) 8_544 .
O11 Li1 Co1 154.5(2) . .
O3 Li1 Co1 79.78(16) 13 .
O1 Li1 Co1 73.15(14) 8_544 .
O7 Li1 Co1 42.41(9) . .
O10 Li2 O8 114.8(3) . .
O10 Li2 O6 115.0(3) . .
O8 Li2 O6 113.0(3) . .
O10 Li2 O9 109.4(3) . .
O8 Li2 O9 103.1(3) . .
O6 Li2 O9 99.5(3) . .
O1 C1 O2 125.0(2) . .
O1 C1 C9 120.3(3) . .
O2 C1 C9 114.7(2) . .
C7 C2 C4 119.1(2) . .
C7 C2 C5 120.2(2) . .
C4 C2 C5 120.7(2) . .
O6 C3 O5 125.7(3) . .
O6 C3 C8 119.4(2) . .
O5 C3 C8 114.9(2) . .
C2 C4 C9 120.6(2) . .
O3 C5 O4 125.4(2) . .
O3 C5 C2 119.5(2) . .
O4 C5 C2 115.1(2) . .
C9 C6 C8 120.2(2) . .
C8 C7 C2 121.0(2) . .
C7 C8 C6 119.4(2) . .
C7 C8 C3 119.8(2) . .
C6 C8 C3 120.9(2) . .
C6 C9 C4 119.7(2) . .
C6 C9 C1 120.5(2) . .
C4 C9 C1 119.8(2) . .
O8 C10 O7 122.8(2) . .
O8 C10 C11 120.7(2) . .
O7 C10 C11 116.4(2) . .
C12 C11 C12 120.1(2) 2_655 .
C12 C11 C10 119.5(2) 2_655 .
C12 C11 C10 120.2(2) . .
C11 C12 C11 119.9(2) 3_665 .
O9 C13 C14 112.8(3) . 10_655
O9 C14 C13 111.4(3) . 10_655
N2 C15 O10 162.1(15) . .
N2 C15 C18 91.1(10) . .
O10 C15 C18 106.7(9) . .
N2 C15 C16 62.2(10) . .
O10 C15 C16 100.1(8) . .
C18 C15 C16 153.1(8) . .
N1' C19 C22' 32.2(5) . .
N1 C20 C22 41.7(5) . .
N1 C21 N1' 36.6(5) . .
C22 C22' N1' 99.3(18) . .
C22 C22' O11 62.4(11) . .
N1' C22' O11 160.7(18) . .
C22 C22' N1 55.6(11) . .
N1' C22' N1 46.1(12) . .
O11 C22' N1 117.5(12) . .
C22 C22' C19 168.5(13) . .
N1' C22' C19 72.6(16) . .
O11 C22' C19 124.4(7) . .
N1 C22' C19 118.1(13) . .
C22' C22 N1 86.7(13) . .
C22' C22 O11 78.3(14) . .
N1 C22 O11 162.8(16) . .
C22' C22 N1' 40.6(11) . .
N1 C22 N1' 47.8(7) . .
O11 C22 N1' 118.6(17) . .
C22' C22 C20 149.8(14) . .
N1 C22 C20 63.5(11) . .
O11 C22 C20 130.2(10) . .
N1' C22 C20 110.9(11) . .
N1' N1 C22 74.4(10) . .
N1' N1 C22' 38.1(8) . .
C22 N1 C22' 37.8(5) . .
N1' N1 C21 77.1(16) . .
C22 N1 C21 150.4(14) . .
C22' N1 C21 115.1(13) . .
N1' N1 C20 148.2(16) . .
C22 N1 C20 74.9(13) . .
C22' N1 C20 112.5(12) . .
C21 N1 C20 131.4(7) . .
C22' N1' N1 95.8(18) . .
C22' N1' C22 40.1(10) . .
N1 N1' C22 57.7(11) . .
C22' N1' C19 75.2(17) . .
N1 N1' C19 167.4(17) . .
C22 N1' C19 114.9(15) . .
C22' N1' C21 161.5(19) . .
N1 N1' C21 66.3(14) . .
C22 N1' C21 123.5(15) . .
C19 N1' C21 121.5(9) . .
C15 N2 C17 160.7(16) . .
C15 N2 C16 88.2(10) . .
C17 N2 C16 110.4(10) . .
C1 O1 Li1 136.0(2) . 6
C1 O2 Co1 119.48(16) . 6
C5 O3 Li1 128.4(2) . 13
C5 O4 Co1 126.85(18) . 13
C3 O5 Co1 135.49(18) . .
C3 O6 Li2 133.4(2) . .
C10 O7 Co1 112.14(15) . .
C10 O7 Li1 136.2(2) . .
Co1 O7 Li1 92.64(13) . .
C10 O8 Li2 156.6(3) . .
C13 O9 C14 109.6(3) . .
C13 O9 Li2 115.4(2) . .
C14 O9 Li2 119.9(3) . .
C15 O10 Li2 158.8(7) . .
C22 O11 C22' 39.3(6) . .
C22 O11 Li1 162.3(6) . .
C22' O11 Li1 128.8(5) . .
N2 C16 C15 29.6(3) . .

loop_
_geom_bond_atom_site_label_1
_geom_bond_atom_site_label_2
_geom_bond_distance
_geom_bond_site_symmetry_2
Co1 O5 1.9323(19) .
Co1 O2 1.9335(18) 8_544
Co1 O4 1.9513(17) 13
Co1 O7 1.9832(17) .
Co1 Li1 2.938(4) .
Li1 O11 1.906(5) .
Li1 O3 1.920(5) 13
Li1 O1 1.950(5) 8_544
Li1 O7 2.078(5) .
Li2 O10 1.885(6) .
Li2 O8 1.904(6) .
Li2 O6 1.914(5) .
Li2 O9 1.973(6) .
C1 O1 1.238(3) .
C1 O2 1.271(3) .
C1 C9 1.506(3) .
C2 C7 1.386(4) .
C2 C4 1.387(4) .
C2 C5 1.502(3) .
C3 O6 1.227(3) .
C3 O5 1.263(3) .
C3 C8 1.504(4) .
C4 C9 1.387(4) .
C5 O3 1.241(3) .
C5 O4 1.272(3) .
C6 C9 1.383(4) .
C6 C8 1.393(4) .
C7 C8 1.382(4) .
C10 O8 1.224(3) .
C10 O7 1.281(3) .
C10 C11 1.502(3) .
C11 C12 1.382(3) 2_655
C11 C12 1.391(3) .
C12 C11 1.382(3) 3_665
C13 O9 1.413(4) .
C13 C14 1.447(5) 10_655
C14 O9 1.421(4) .
C14 C13 1.447(5) 10_655
C15 N2 1.023(8) .
C15 O10 1.156(7) .
C15 C18 1.853(14) .
C15 C16 2.072(14) .
C17 N2 1.413(9) .
C19 N1' 1.516(17) .
C19 C22' 1.537(13) .
C20 N1 1.516(15) .
C20 C22 1.635(14) .
C21 N1 1.516(14) .
C21 N1' 1.614(17) .
C22' C22 0.837(10) .
C22' N1' 0.846(11) .
C22' O11 1.294(12) .
C22' N1 1.363(13) .
C22 N1 1.126(13) .
C22 O11 1.171(10) .
C22 N1' 1.283(16) .
N1 N1' 0.987(14) .
N2 C16 1.834(14) .
O1 Li1 1.949(5) 6
O2 Co1 1.9334(18) 6
O3 Li1 1.920(5) 13
O4 Co1 1.9513(17) 13

loop_
_platon_squeeze_void_nr
_platon_squeeze_void_average_x
_platon_squeeze_void_average_y
_platon_squeeze_void_average_z
_platon_squeeze_void_volume
_platon_squeeze_void_count_electrons
_platon_squeeze_void_content
1 0.000 0.000 0.000 971 83 ' '
2 0.000 0.000 0.500 14 0 ' '
3 0.333 0.667 0.667 968 83 ' '
4 0.333 0.667 0.167 15 0 ' '
5 0.667 0.333 0.333 968 83 ' '
6 0.667 0.333 0.833 15 0 ' '
